data_7002773
loop_
_publ_author_name
'Han, Zheng-Bo'
'Ji, Jian-Wei'
'An, Hai-Yan'
'Zhang, Wei'
'Han, Guang-Xi'
'Zhang, Guo-Xin'
'Yang, Li-Guo'

_publ_section_title
;
 Two 3D chiral coordination polymers with 4-connected 66 topological
 net: synthesis, structure and magnetic properties
;
_journal_issue 44
_journal_name_full 'Dalton Transactions'
_journal_page_first 9807
_journal_page_last 9811
_journal_paper_doi 10.1039/b909083e
_journal_year 2009
_chemical_formula_sum 'C26 H14 Co N4 O5'
_chemical_formula_weight 521.34
_chemical_name_systematic
;
?
;
_space_group_IT_number 96
_symmetry_cell_setting tetragonal
_symmetry_space_group_name_Hall 'P 4nw 2abw'
_symmetry_space_group_name_H-M 'P 43 21 2'
_atom_sites_solution_hydrogens geom
_atom_sites_solution_primary direct
_atom_sites_solution_secondary difmap
_audit_creation_method SHELXL-97
_cell_angle_alpha 90.00
_cell_angle_beta 90.00
_cell_angle_gamma 90.00
_cell_formula_units_Z 8
_cell_length_a 11.6004(13)
_cell_length_b 11.6004(13)
_cell_length_c 31.419(5)
_cell_measurement_reflns_used 27
_cell_measurement_temperature 293(2)
_cell_measurement_theta_max 13.57
_cell_measurement_theta_min 2.60
_cell_volume 4228.0(9)
_computing_cell_refinement 'Bruker XSCANS'
_computing_data_collection 'Bruker XSCANS'
_computing_data_reduction 'Bruker XSCANS'
_computing_molecular_graphics 'SHELXTL (Bruker, 2001)'
_computing_publication_material 'SHELXTL (Bruker, 2001)'
_computing_structure_refinement 'SHELXL-97 (Sheldrick, 1997)'
_computing_structure_solution 'SHELXS-97 (Sheldrick, 1997)'
_diffrn_ambient_temperature 293(2)
_diffrn_measured_fraction_theta_full 1.000
_diffrn_measured_fraction_theta_max 1.000
_diffrn_measurement_device_type 'Bruker P4 diffractometer'
_diffrn_measurement_method '\w scan'
_diffrn_radiation_monochromator graphite
_diffrn_radiation_source 'fine-focus sealed tube'
_diffrn_radiation_type MoK\a
_diffrn_radiation_wavelength 0.71073
_diffrn_reflns_av_R_equivalents 0.0357
_diffrn_reflns_av_sigmaI/netI 0.0507
_diffrn_reflns_limit_h_max 15
_diffrn_reflns_limit_h_min -1
_diffrn_reflns_limit_k_max 15
_diffrn_reflns_limit_k_min -1
_diffrn_reflns_limit_l_max 40
_diffrn_reflns_limit_l_min -1
_diffrn_reflns_number 6668
_diffrn_reflns_theta_full 27.50
_diffrn_reflns_theta_max 27.50
_diffrn_reflns_theta_min 1.87
_diffrn_standards_decay_% 0
_diffrn_standards_interval_count 97
_diffrn_standards_number 3
_exptl_absorpt_coefficient_mu 0.863
_exptl_absorpt_correction_T_max 0.8772
_exptl_absorpt_correction_T_min 0.7436
_exptl_absorpt_correction_type psi-scan
_exptl_absorpt_process_details
;
'semi-empirical absorption based on psi-scan(North, et al. 1968)'
;
_exptl_crystal_colour red
_exptl_crystal_density_diffrn 1.638
_exptl_crystal_density_method 'not measured'
_exptl_crystal_description Block
_exptl_crystal_F_000 2120
_exptl_crystal_size_max 0.37
_exptl_crystal_size_mid 0.31
_exptl_crystal_size_min 0.16
_refine_diff_density_max 0.238
_refine_diff_density_min -0.345
_refine_diff_density_rms 0.068
_refine_ls_abs_structure_details 'Flack H D (1983), Acta Cryst. A39, 876-881'
_refine_ls_abs_structure_Flack -0.011(15)
_refine_ls_extinction_method none
_refine_ls_goodness_of_fit_ref 1.051
_refine_ls_hydrogen_treatment constr
_refine_ls_matrix_type full
_refine_ls_number_parameters 325
_refine_ls_number_reflns 4849
_refine_ls_number_restraints 0
_refine_ls_restrained_S_all 1.051
_refine_ls_R_factor_all 0.0493
_refine_ls_R_factor_gt 0.0370
_refine_ls_shift/su_max 0.000
_refine_ls_shift/su_mean 0.000
_refine_ls_structure_factor_coef Fsqd
_refine_ls_weighting_details 'calc w=1/[\s^2^(Fo^2^)+(0.0304P)^2^+1.3137P] where P=(Fo^2^+2Fc^2^)/3'
_refine_ls_weighting_scheme calc
_refine_ls_wR_factor_gt 0.0786
_refine_ls_wR_factor_ref 0.0857
_reflns_number_gt 4162
_reflns_number_total 4849
_reflns_threshold_expression >2sigma(I)
_cod_data_source_file b909083e.txt
_cod_data_source_block 1
_cod_original_cell_volume 4228.0(10)
_cod_original_sg_symbol_H-M P4(3)2(1)2
_cod_database_code 7002773

loop_
_symmetry_equiv_pos_as_xyz
'x, y, z'
'-x, -y, z+1/2'
'-y+1/2, x+1/2, z+3/4'
'y+1/2, -x+1/2, z+1/4'
'-x+1/2, y+1/2, -z+3/4'
'x+1/2, -y+1/2, -z+1/4'
'y, x, -z'
'-y, -x, -z+1/2'

loop_
_atom_site_label
_atom_site_type_symbol
_atom_site_fract_x
_atom_site_fract_y
_atom_site_fract_z
_atom_site_U_iso_or_equiv
_atom_site_adp_type
_atom_site_occupancy
_atom_site_symmetry_multiplicity
_atom_site_calc_flag
_atom_site_refinement_flags
_atom_site_disorder_assembly
_atom_site_disorder_group
Co1 Co 0.11903(3) 0.94012(3) 0.035648(11) 0.02681(9) Uani 1 1 d . . .
C1 C -0.1425(2) 1.0051(2) 0.04004(8) 0.0283(6) Uani 1 1 d . . .
C2 C -0.2355(2) 0.9528(2) 0.06706(8) 0.0260(5) Uani 1 1 d . . .
C3 C -0.2123(2) 0.8585(2) 0.09295(8) 0.0277(6) Uani 1 1 d . . .
H3A H -0.1379 0.8290 0.0948 0.033 Uiso 1 1 calc R . .
C4 C -0.3019(2) 0.8084(2) 0.11622(8) 0.0249(6) Uani 1 1 d . . .
C5 C -0.4114(2) 0.8553(2) 0.11458(8) 0.0256(6) Uani 1 1 d . . .
H5A H -0.4704 0.8228 0.1307 0.031 Uiso 1 1 calc R . .
C6 C -0.4339(2) 0.9504(2) 0.08909(8) 0.0262(5) Uani 1 1 d . . .
C7 C -0.3459(2) 0.9985(2) 0.06511(9) 0.0271(6) Uani 1 1 d . . .
H7A H -0.3609 1.0616 0.0477 0.032 Uiso 1 1 calc R . .
C8 C -0.2791(2) 0.7025(2) 0.14296(9) 0.0295(6) Uani 1 1 d . . .
C9 C 0.1377(3) 1.1395(3) 0.10222(10) 0.0457(8) Uani 1 1 d . . .
H9A H 0.0729 1.1066 0.1147 0.055 Uiso 1 1 calc R . .
C10 C 0.1858(3) 1.2388(3) 0.12059(12) 0.0562(10) Uani 1 1 d . . .
H10A H 0.1532 1.2709 0.1449 0.067 Uiso 1 1 calc R . .
C11 C 0.2812(3) 1.2879(3) 0.10249(11) 0.0467(8) Uani 1 1 d . . .
H11A H 0.3141 1.3534 0.1145 0.056 Uiso 1 1 calc R . .
C12 C 0.3288(2) 1.2389(2) 0.06583(9) 0.0305(6) Uani 1 1 d . . .
C13 C 0.4299(2) 1.2853(2) 0.04449(9) 0.0302(6) Uani 1 1 d . . .
C14 C 0.5726(3) 1.4212(3) 0.03998(10) 0.0398(7) Uani 1 1 d . . .
C15 C 0.6296(3) 1.5204(3) 0.05577(11) 0.0551(10) Uani 1 1 d . . .
H15A H 0.6022 1.5571 0.0801 0.066 Uiso 1 1 calc R . .
C16 C 0.7235(4) 1.5616(4) 0.03560(13) 0.0703(12) Uani 1 1 d . . .
H16A H 0.7619 1.6254 0.0466 0.084 Uiso 1 1 calc R . .
C17 C 0.7641(4) 1.5089(4) -0.00191(14) 0.0715(13) Uani 1 1 d . . .
H17A H 0.8277 1.5398 -0.0158 0.086 Uiso 1 1 calc R . .
C18 C 0.7120(3) 1.4138(3) -0.01808(12) 0.0590(11) Uani 1 1 d . . .
H18A H 0.7403 1.3800 -0.0428 0.071 Uiso 1 1 calc R . .
C19 C 0.6157(3) 1.3664(3) 0.00235(10) 0.0407(7) Uani 1 1 d . . .
C20 C 0.4730(2) 1.2310(2) 0.00706(9) 0.0304(6) Uani 1 1 d . . .
C21 C 0.4162(2) 1.1275(3) -0.00919(8) 0.0327(6) Uani 1 1 d . . .
C22 C 0.4532(3) 1.0699(3) -0.04588(10) 0.0543(9) Uani 1 1 d . . .
H22A H 0.5175 1.0958 -0.0608 0.065 Uiso 1 1 calc R . .
C23 C 0.3934(4) 0.9749(4) -0.05958(11) 0.0648(12) Uani 1 1 d . . .
H23A H 0.4168 0.9356 -0.0839 0.078 Uiso 1 1 calc R . .
C24 C 0.2982(3) 0.9379(3) -0.03691(10) 0.0497(8) Uani 1 1 d . . .
H24A H 0.2586 0.8733 -0.0465 0.060 Uiso 1 1 calc R . .
C25 C 0.3196(2) 1.0846(2) 0.01167(8) 0.0272(6) Uani 1 1 d . . .
C26 C 0.2752(2) 1.1404(2) 0.04984(8) 0.0270(6) Uani 1 1 d . . .
N1 N 0.18165(19) 1.09110(19) 0.06755(7) 0.0303(5) Uani 1 1 d . . .
N2 N 0.2607(2) 0.9906(2) -0.00195(7) 0.0330(5) Uani 1 1 d . . .
N3 N 0.4790(2) 1.3793(2) 0.06051(8) 0.0371(6) Uani 1 1 d . . .
N4 N 0.5649(2) 1.2709(2) -0.01338(8) 0.0392(6) Uani 1 1 d . . .
O1 O -0.17419(18) 1.0607(2) 0.00767(6) 0.0439(5) Uani 1 1 d . . .
O2 O -0.04036(16) 0.9937(2) 0.05158(6) 0.0414(5) Uani 1 1 d . . .
O3 O -0.18735(18) 0.6504(2) 0.13713(8) 0.0511(6) Uani 1 1 d . . .
O4 O -0.35633(18) 0.67476(18) 0.16907(6) 0.0408(5) Uani 1 1 d . . .
O5 O -0.54010(16) 1.0000(2) 0.08598(7) 0.0409(5) Uani 1 1 d . . .
H5C H -0.5892 0.9544 0.0943 0.061 Uiso 1 1 calc R . .

loop_
_atom_site_aniso_label
_atom_site_aniso_U_11
_atom_site_aniso_U_22
_atom_site_aniso_U_33
_atom_site_aniso_U_23
_atom_site_aniso_U_13
_atom_site_aniso_U_12
Co1 0.02609(19) 0.02711(19) 0.02724(16) 0.00511(16) -0.00680(15) -0.00424(16)
C1 0.0240(13) 0.0298(13) 0.0311(13) 0.0022(12) 0.0024(11) -0.0053(11)
C2 0.0220(12) 0.0287(14) 0.0272(12) 0.0006(11) 0.0010(10) -0.0054(11)
C3 0.0204(12) 0.0313(15) 0.0313(13) 0.0045(12) -0.0001(11) -0.0005(11)
C4 0.0239(13) 0.0273(13) 0.0235(12) 0.0030(11) -0.0012(10) -0.0023(11)
C5 0.0219(13) 0.0276(14) 0.0272(12) 0.0018(11) 0.0012(10) -0.0025(10)
C6 0.0197(11) 0.0269(13) 0.0319(13) 0.0001(11) 0.0003(11) 0.0012(12)
C7 0.0259(13) 0.0233(12) 0.0319(13) 0.0021(11) -0.0034(11) -0.0024(11)
C8 0.0249(14) 0.0327(15) 0.0308(13) 0.0070(12) -0.0020(11) -0.0021(12)
C9 0.0375(17) 0.050(2) 0.0499(18) -0.0126(15) 0.0133(15) -0.0112(15)
C10 0.051(2) 0.060(2) 0.057(2) -0.0275(19) 0.0230(18) -0.0151(18)
C11 0.0457(19) 0.0432(18) 0.0512(19) -0.0161(16) 0.0110(16) -0.0124(15)
C12 0.0275(14) 0.0312(14) 0.0329(14) -0.0031(12) 0.0011(12) -0.0013(12)
C13 0.0280(13) 0.0294(14) 0.0333(14) 0.0004(11) -0.0015(12) -0.0011(12)
C14 0.0374(15) 0.0396(16) 0.0425(15) 0.0006(13) 0.0008(14) -0.0087(13)
C15 0.060(2) 0.054(2) 0.0513(19) -0.0120(16) 0.0088(18) -0.0253(19)
C16 0.077(3) 0.067(2) 0.067(2) -0.012(2) 0.010(2) -0.045(2)
C17 0.063(3) 0.077(3) 0.074(3) -0.005(2) 0.022(2) -0.038(2)
C18 0.055(2) 0.065(3) 0.057(2) -0.0072(19) 0.0203(18) -0.0226(19)
C19 0.0368(16) 0.0446(18) 0.0407(16) 0.0018(14) 0.0034(14) -0.0067(15)
C20 0.0307(15) 0.0294(14) 0.0310(14) 0.0036(12) 0.0028(11) -0.0004(12)
C21 0.0375(16) 0.0322(14) 0.0285(13) 0.0001(12) 0.0006(12) -0.0043(13)
C22 0.060(2) 0.058(2) 0.0453(18) -0.0068(17) 0.0200(17) -0.021(2)
C23 0.082(3) 0.068(3) 0.0439(18) -0.0260(18) 0.026(2) -0.027(2)
C24 0.064(2) 0.0477(18) 0.0374(15) -0.0116(17) 0.0069(16) -0.0210(18)
C25 0.0316(14) 0.0263(14) 0.0238(12) 0.0025(10) -0.0049(11) -0.0010(11)
C26 0.0219(12) 0.0294(14) 0.0298(13) 0.0004(11) -0.0042(10) 0.0000(11)
N1 0.0241(11) 0.0330(13) 0.0338(12) -0.0009(10) 0.0001(10) -0.0034(10)
N2 0.0395(14) 0.0336(13) 0.0257(11) -0.0024(10) -0.0017(10) -0.0069(11)
N3 0.0390(14) 0.0345(13) 0.0378(12) -0.0029(11) 0.0006(10) -0.0103(12)
N4 0.0359(14) 0.0379(14) 0.0438(13) 0.0003(11) 0.0111(12) -0.0053(12)
O1 0.0356(11) 0.0542(13) 0.0420(12) 0.0218(11) 0.0038(9) -0.0059(11)
O2 0.0239(10) 0.0570(13) 0.0433(11) 0.0063(10) -0.0001(9) -0.0062(10)
O3 0.0290(11) 0.0520(14) 0.0723(16) 0.0314(13) 0.0089(11) 0.0127(10)
O4 0.0387(12) 0.0419(12) 0.0418(11) 0.0195(10) 0.0130(10) 0.0086(10)
O5 0.0222(10) 0.0374(11) 0.0630(14) 0.0209(10) 0.0023(10) 0.0036(9)

loop_
_atom_type_symbol
_atom_type_description
_atom_type_scat_dispersion_real
_atom_type_scat_dispersion_imag
_atom_type_scat_source
C C 0.0033 0.0016 'International Tables Vol C Tables 4.2.6.8 and 6.1.1.4'
H H 0.0000 0.0000 'International Tables Vol C Tables 4.2.6.8 and 6.1.1.4'
N N 0.0061 0.0033 'International Tables Vol C Tables 4.2.6.8 and 6.1.1.4'
O O 0.0106 0.0060 'International Tables Vol C Tables 4.2.6.8 and 6.1.1.4'
Co Co 0.3494 0.9721 'International Tables Vol C Tables 4.2.6.8 and 6.1.1.4'

loop_
_geom_angle_atom_site_label_1
_geom_angle_atom_site_label_2
_geom_angle_atom_site_label_3
_geom_angle
_geom_angle_site_symmetry_1
_geom_angle_site_symmetry_3
_geom_angle_publ_flag
O4 Co1 O2 99.36(9) 6_565 . ?
O4 Co1 O1 95.24(9) 6_565 7_465 ?
O2 Co1 O1 93.59(9) . 7_465 ?
O4 Co1 N2 118.66(10) 6_565 . ?
O2 Co1 N2 140.32(10) . . ?
O1 Co1 N2 93.80(9) 7_465 . ?
O4 Co1 N1 99.54(9) 6_565 . ?
O2 Co1 N1 86.71(9) . . ?
O1 Co1 N1 164.98(9) 7_465 . ?
N2 Co1 N1 76.75(9) . . ?
O2 C1 O1 124.5(2) . . ?
O2 C1 C2 118.4(2) . . ?
O1 C1 C2 117.0(2) . . ?
C7 C2 C3 120.4(2) . . ?
C7 C2 C1 118.9(2) . . ?
C3 C2 C1 120.7(2) . . ?
C2 C3 C4 119.3(2) . . ?
C2 C3 H3A 120.4 . . ?
C4 C3 H3A 120.4 . . ?
C5 C4 C3 120.0(2) . . ?
C5 C4 C8 120.1(2) . . ?
C3 C4 C8 119.9(2) . . ?
C4 C5 C6 120.4(2) . . ?
C4 C5 H5A 119.8 . . ?
C6 C5 H5A 119.8 . . ?
O5 C6 C7 117.2(2) . . ?
O5 C6 C5 123.1(2) . . ?
C7 C6 C5 119.7(2) . . ?
C6 C7 C2 120.1(2) . . ?
C6 C7 H7A 119.9 . . ?
C2 C7 H7A 119.9 . . ?
O3 C8 O4 125.8(3) . . ?
O3 C8 C4 117.7(3) . . ?
O4 C8 C4 116.5(2) . . ?
N1 C9 C10 122.1(3) . . ?
N1 C9 H9A 119.0 . . ?
C10 C9 H9A 119.0 . . ?
C11 C10 C9 119.5(3) . . ?
C11 C10 H10A 120.2 . . ?
C9 C10 H10A 120.2 . . ?
C10 C11 C12 119.5(3) . . ?
C10 C11 H11A 120.2 . . ?
C12 C11 H11A 120.2 . . ?
C26 C12 C11 117.0(3) . . ?
C26 C12 C13 119.8(2) . . ?
C11 C12 C13 123.2(3) . . ?
N3 C13 C20 121.7(3) . . ?
N3 C13 C12 118.3(2) . . ?
C20 C13 C12 120.0(2) . . ?
N3 C14 C15 120.0(3) . . ?
N3 C14 C19 120.9(3) . . ?
C15 C14 C19 119.1(3) . . ?
C16 C15 C14 120.0(3) . . ?
C16 C15 H15A 120.0 . . ?
C14 C15 H15A 120.0 . . ?
C15 C16 C17 120.6(3) . . ?
C15 C16 H16A 119.7 . . ?
C17 C16 H16A 119.7 . . ?
C18 C17 C16 121.2(4) . . ?
C18 C17 H17A 119.4 . . ?
C16 C17 H17A 119.4 . . ?
C17 C18 C19 120.2(3) . . ?
C17 C18 H18A 119.9 . . ?
C19 C18 H18A 119.9 . . ?
N4 C19 C18 120.2(3) . . ?
N4 C19 C14 121.0(3) . . ?
C18 C19 C14 118.8(3) . . ?
N4 C20 C13 121.8(3) . . ?
N4 C20 C21 118.6(3) . . ?
C13 C20 C21 119.6(2) . . ?
C25 C21 C22 117.7(3) . . ?
C25 C21 C20 119.5(2) . . ?
C22 C21 C20 122.8(3) . . ?
C23 C22 C21 119.1(3) . . ?
C23 C22 H22A 120.4 . . ?
C21 C22 H22A 120.4 . . ?
C22 C23 C24 119.4(3) . . ?
C22 C23 H23A 120.3 . . ?
C24 C23 H23A 120.3 . . ?
N2 C24 C23 123.0(3) . . ?
N2 C24 H24A 118.5 . . ?
C23 C24 H24A 118.5 . . ?
N2 C25 C21 123.0(3) . . ?
N2 C25 C26 116.1(2) . . ?
C21 C25 C26 120.9(2) . . ?
N1 C26 C12 123.9(2) . . ?
N1 C26 C25 115.8(2) . . ?
C12 C26 C25 120.2(2) . . ?
C9 N1 C26 118.0(2) . . ?
C9 N1 Co1 126.8(2) . . ?
C26 N1 Co1 115.26(18) . . ?
C24 N2 C25 117.7(3) . . ?
C24 N2 Co1 126.2(2) . . ?
C25 N2 Co1 116.07(19) . . ?
C13 N3 C14 117.2(3) . . ?
C20 N4 C19 117.4(3) . . ?
C1 O1 Co1 121.66(18) . 7_465 ?
C1 O2 Co1 146.4(2) . . ?
C8 O4 Co1 138.42(19) . 6_465 ?
C6 O5 H5C 109.5 . . ?

loop_
_geom_bond_atom_site_label_1
_geom_bond_atom_site_label_2
_geom_bond_distance
_geom_bond_site_symmetry_2
_geom_bond_publ_flag
Co1 O4 1.9704(19) 6_565 ?
Co1 O2 2.014(2) . ?
Co1 O1 2.017(2) 7_465 ?
Co1 N2 2.107(2) . ?
Co1 N1 2.145(2) . ?
C1 O2 1.246(3) . ?
C1 O1 1.259(3) . ?
C1 C2 1.501(3) . ?
C2 C7 1.387(4) . ?
C2 C3 1.390(4) . ?
C3 C4 1.398(4) . ?
C3 H3A 0.9300 . ?
C4 C5 1.383(4) . ?
C4 C8 1.511(4) . ?
C5 C6 1.388(4) . ?
C5 H5A 0.9300 . ?
C6 O5 1.363(3) . ?
C6 C7 1.386(4) . ?
C7 H7A 0.9300 . ?
C8 O3 1.238(4) . ?
C8 O4 1.257(3) . ?
C9 N1 1.327(4) . ?
C9 C10 1.404(5) . ?
C9 H9A 0.9300 . ?
C10 C11 1.368(5) . ?
C10 H10A 0.9300 . ?
C11 C12 1.398(4) . ?
C11 H11A 0.9300 . ?
C12 C26 1.394(4) . ?
C12 C13 1.454(4) . ?
C13 N3 1.329(4) . ?
C13 C20 1.424(4) . ?
C14 N3 1.353(4) . ?
C14 C15 1.417(4) . ?
C14 C19 1.432(4) . ?
C15 C16 1.347(5) . ?
C15 H15A 0.9300 . ?
C16 C17 1.409(6) . ?
C16 H16A 0.9300 . ?
C17 C18 1.356(5) . ?
C17 H17A 0.9300 . ?
C18 C19 1.402(4) . ?
C18 H18A 0.9300 . ?
C19 N4 1.348(4) . ?
C20 N4 1.328(4) . ?
C20 C21 1.462(4) . ?
C21 C25 1.390(4) . ?
C21 C22 1.400(4) . ?
C22 C23 1.372(5) . ?
C22 H22A 0.9300 . ?
C23 C24 1.382(5) . ?
C23 H23A 0.9300 . ?
C24 N2 1.330(4) . ?
C24 H24A 0.9300 . ?
C25 N2 1.356(3) . ?
C25 C26 1.457(4) . ?
C26 N1 1.347(3) . ?
O1 Co1 2.017(2) 7_465 ?
O4 Co1 1.9704(19) 6_465 ?
O5 H5C 0.8200 . ?

loop_
_geom_torsion_atom_site_label_1
_geom_torsion_atom_site_label_2
_geom_torsion_atom_site_label_3
_geom_torsion_atom_site_label_4
_geom_torsion
_geom_torsion_site_symmetry_1
_geom_torsion_site_symmetry_2
_geom_torsion_site_symmetry_3
_geom_torsion_site_symmetry_4
_geom_torsion_publ_flag
O2 C1 C2 C7 155.6(3) . . . . ?
O1 C1 C2 C7 -22.5(4) . . . . ?
O2 C1 C2 C3 -25.8(4) . . . . ?
O1 C1 C2 C3 156.1(3) . . . . ?
C7 C2 C3 C4 1.5(4) . . . . ?
C1 C2 C3 C4 -177.1(2) . . . . ?
C2 C3 C4 C5 -2.4(4) . . . . ?
C2 C3 C4 C8 177.3(2) . . . . ?
C3 C4 C5 C6 1.6(4) . . . . ?
C8 C4 C5 C6 -178.0(2) . . . . ?
C4 C5 C6 O5 179.6(3) . . . . ?
C4 C5 C6 C7 0.0(4) . . . . ?
O5 C6 C7 C2 179.5(3) . . . . ?
C5 C6 C7 C2 -0.9(4) . . . . ?
C3 C2 C7 C6 0.1(4) . . . . ?
C1 C2 C7 C6 178.7(2) . . . . ?
C5 C4 C8 O3 166.0(3) . . . . ?
C3 C4 C8 O3 -13.6(4) . . . . ?
C5 C4 C8 O4 -13.3(4) . . . . ?
C3 C4 C8 O4 167.0(3) . . . . ?
N1 C9 C10 C11 -0.1(6) . . . . ?
C9 C10 C11 C12 0.4(6) . . . . ?
C10 C11 C12 C26 -0.4(5) . . . . ?
C10 C11 C12 C13 -180.0(3) . . . . ?
C26 C12 C13 N3 180.0(3) . . . . ?
C11 C12 C13 N3 -0.5(4) . . . . ?
C26 C12 C13 C20 0.9(4) . . . . ?
C11 C12 C13 C20 -179.6(3) . . . . ?
N3 C14 C15 C16 179.4(4) . . . . ?
C19 C14 C15 C16 -0.4(6) . . . . ?
C14 C15 C16 C17 1.8(7) . . . . ?
C15 C16 C17 C18 -1.8(8) . . . . ?
C16 C17 C18 C19 0.3(7) . . . . ?
C17 C18 C19 N4 -179.1(4) . . . . ?
C17 C18 C19 C14 1.0(6) . . . . ?
N3 C14 C19 N4 -0.7(5) . . . . ?
C15 C14 C19 N4 179.1(3) . . . . ?
N3 C14 C19 C18 179.2(3) . . . . ?
C15 C14 C19 C18 -1.0(5) . . . . ?
N3 C13 C20 N4 0.7(4) . . . . ?
C12 C13 C20 N4 179.8(3) . . . . ?
N3 C13 C20 C21 179.8(3) . . . . ?
C12 C13 C20 C21 -1.2(4) . . . . ?
N4 C20 C21 C25 -179.7(3) . . . . ?
C13 C20 C21 C25 1.2(4) . . . . ?
N4 C20 C21 C22 -1.3(4) . . . . ?
C13 C20 C21 C22 179.6(3) . . . . ?
C25 C21 C22 C23 0.0(5) . . . . ?
C20 C21 C22 C23 -178.4(4) . . . . ?
C21 C22 C23 C24 -0.1(6) . . . . ?
C22 C23 C24 N2 0.1(7) . . . . ?
C22 C21 C25 N2 0.0(4) . . . . ?
C20 C21 C25 N2 178.5(3) . . . . ?
C22 C21 C25 C26 -179.4(3) . . . . ?
C20 C21 C25 C26 -1.0(4) . . . . ?
C11 C12 C26 N1 0.1(4) . . . . ?
C13 C12 C26 N1 179.7(3) . . . . ?
C11 C12 C26 C25 179.8(3) . . . . ?
C13 C12 C26 C25 -0.6(4) . . . . ?
N2 C25 C26 N1 0.9(4) . . . . ?
C21 C25 C26 N1 -179.6(3) . . . . ?
N2 C25 C26 C12 -178.9(2) . . . . ?
C21 C25 C26 C12 0.7(4) . . . . ?
C10 C9 N1 C26 -0.3(5) . . . . ?
C10 C9 N1 Co1 179.9(3) . . . . ?
C12 C26 N1 C9 0.2(4) . . . . ?
C25 C26 N1 C9 -179.5(3) . . . . ?
C12 C26 N1 Co1 -179.9(2) . . . . ?
C25 C26 N1 Co1 0.3(3) . . . . ?
O4 Co1 N1 C9 -63.7(3) 6_565 . . . ?
O2 Co1 N1 C9 35.2(3) . . . . ?
O1 Co1 N1 C9 126.8(4) 7_465 . . . ?
N2 Co1 N1 C9 178.9(3) . . . . ?
O4 Co1 N1 C26 116.5(2) 6_565 . . . ?
O2 Co1 N1 C26 -144.56(19) . . . . ?
O1 Co1 N1 C26 -53.0(4) 7_465 . . . ?
N2 Co1 N1 C26 -0.89(19) . . . . ?
C23 C24 N2 C25 -0.1(5) . . . . ?
C23 C24 N2 Co1 -178.8(3) . . . . ?
C21 C25 N2 C24 0.0(4) . . . . ?
C26 C25 N2 C24 179.5(3) . . . . ?
C21 C25 N2 Co1 178.8(2) . . . . ?
C26 C25 N2 Co1 -1.7(3) . . . . ?
O4 Co1 N2 C24 86.3(3) 6_565 . . . ?
O2 Co1 N2 C24 -112.0(3) . . . . ?
O1 Co1 N2 C24 -11.7(3) 7_465 . . . ?
N1 Co1 N2 C24 -179.9(3) . . . . ?
O4 Co1 N2 C25 -92.4(2) 6_565 . . . ?
O2 Co1 N2 C25 69.3(2) . . . . ?
O1 Co1 N2 C25 169.6(2) 7_465 . . . ?
N1 Co1 N2 C25 1.4(2) . . . . ?
C20 C13 N3 C14 -0.6(4) . . . . ?
C12 C13 N3 C14 -179.7(3) . . . . ?
C15 C14 N3 C13 -179.2(3) . . . . ?
C19 C14 N3 C13 0.6(4) . . . . ?
C13 C20 N4 C19 -0.8(4) . . . . ?
C21 C20 N4 C19 -179.9(3) . . . . ?
C18 C19 N4 C20 -179.1(3) . . . . ?
C14 C19 N4 C20 0.8(4) . . . . ?
O2 C1 O1 Co1 9.8(4) . . . 7_465 ?
C2 C1 O1 Co1 -172.27(18) . . . 7_465 ?
O1 C1 O2 Co1 -57.1(5) . . . . ?
C2 C1 O2 Co1 125.0(3) . . . . ?
O4 Co1 O2 C1 -121.4(4) 6_565 . . . ?
O1 Co1 O2 C1 -25.5(4) 7_465 . . . ?
N2 Co1 O2 C1 74.8(4) . . . . ?
N1 Co1 O2 C1 139.4(4) . . . . ?
O3 C8 O4 Co1 5.4(5) . . . 6_465 ?
C4 C8 O4 Co1 -175.3(2) . . . 6_465 ?
